data_4083941
loop_
_publ_author_name
'Mathur, Pradeep'
'Rai, Dhirendra K.'
'Joshi, Raj K.'
'Jha, Badrinath'
'Mobin, Shaikh M.'

_publ_section_title
;
 Synthesis of Novel Allene-Coordinated, Phosphido-Bridged Ru2Pt Clusters
 Involving Enyne to Allene Transformation
;
_journal_issue 14
_journal_name_full Organometallics
_journal_page_first 3857
_journal_paper_doi 10.1021/om500561b
_journal_volume 33
_journal_year 2014
_chemical_formula_sum 'C63 H43 Fe2 O5 P Ru2'
_chemical_formula_weight 1224.78
_chemical_name_systematic
;
 ?
;
_space_group_IT_number 2
_symmetry_cell_setting triclinic
_symmetry_space_group_name_Hall '-P 1'
_symmetry_space_group_name_H-M 'P -1'
_atom_sites_solution_hydrogens geom
_atom_sites_solution_primary direct
_atom_sites_solution_secondary difmap
_audit_creation_method SHELXL-97
_cell_angle_alpha 95.208(2)
_cell_angle_beta 103.323(3)
_cell_angle_gamma 111.082(3)
_cell_formula_units_Z 2
_cell_length_a 11.6865(4)
_cell_length_b 14.5617(5)
_cell_length_c 16.8171(5)
_cell_measurement_reflns_used 7509
_cell_measurement_temperature 293(2)
_cell_measurement_theta_max 32.5271
_cell_measurement_theta_min 3.2498
_cell_volume 2550.46(16)
_computing_cell_refinement 'CrysAlis RED, Oxford Diffraction Ltd.,'
_computing_data_collection 'CrysAlis CCD, Oxford Diffraction Ltd.,'
_computing_data_reduction 'CrysAlis RED, Oxford Diffraction Ltd.,'
_computing_molecular_graphics Ortep3
_computing_publication_material Shelx97
_computing_structure_refinement 'SHELXL-97 (Sheldrick, 1997)'
_computing_structure_solution 'SHELXS-97 (Sheldrick, 1997)'
_diffrn_ambient_temperature 293(2)
_diffrn_detector_area_resol_mean 15.9948
_diffrn_measured_fraction_theta_full 0.998
_diffrn_measured_fraction_theta_max 0.998
_diffrn_measurement_device_type 'OXFORD DIFFRACTION XCALIBUR-S'
_diffrn_measurement_method \w/q-scan
_diffrn_radiation_monochromator graphite
_diffrn_radiation_source 'Enhance (Mo) X-ray Source'
_diffrn_radiation_type MoK\a
_diffrn_radiation_wavelength 0.71073
_diffrn_reflns_av_R_equivalents 0.0414
_diffrn_reflns_av_sigmaI/netI 0.0818
_diffrn_reflns_limit_h_max 13
_diffrn_reflns_limit_h_min -13
_diffrn_reflns_limit_k_max 15
_diffrn_reflns_limit_k_min -17
_diffrn_reflns_limit_l_max 19
_diffrn_reflns_limit_l_min -19
_diffrn_reflns_number 19720
_diffrn_reflns_theta_full 25.00
_diffrn_reflns_theta_max 25.00
_diffrn_reflns_theta_min 3.26
_exptl_absorpt_coefficient_mu 1.222
_exptl_absorpt_correction_T_max 0.7834
_exptl_absorpt_correction_T_min 0.6885
_exptl_absorpt_correction_type multi-scan
_exptl_absorpt_process_details
;
CrysAlis RED, Oxford Diffraction Ltd.,
Version 1.171.31.7 (release 18-10-2006 CrysAlis171 .NET)
(compiled Oct 18 2006,16:28:17)
Empirical absorption correction using spherical harmonics,
 implemented in SCALE3 ABSPACK scaling algorithm.
;
_exptl_crystal_colour red
_exptl_crystal_density_diffrn 1.595
_exptl_crystal_density_method 'not measured'
_exptl_crystal_description block
_exptl_crystal_F_000 1232
_exptl_crystal_size_max 0.33
_exptl_crystal_size_mid 0.26
_exptl_crystal_size_min 0.21
_refine_diff_density_max 1.272
_refine_diff_density_min -1.290
_refine_diff_density_rms 0.093
_refine_ls_extinction_method none
_refine_ls_goodness_of_fit_ref 0.914
_refine_ls_hydrogen_treatment riding
_refine_ls_matrix_type full
_refine_ls_number_parameters 658
_refine_ls_number_reflns 8952
_refine_ls_number_restraints 0
_refine_ls_restrained_S_all 0.914
_refine_ls_R_factor_all 0.0658
_refine_ls_R_factor_gt 0.0402
_refine_ls_shift/su_max 0.001
_refine_ls_shift/su_mean 0.000
_refine_ls_structure_factor_coef Fsqd
_refine_ls_weighting_details 'calc w=1/[\s^2^(Fo^2^)+(0.0404P)^2^+0.0000P] where P=(Fo^2^+2Fc^2^)/3'
_refine_ls_weighting_scheme calc
_refine_ls_wR_factor_gt 0.0805
_refine_ls_wR_factor_ref 0.0851
_reflns_number_gt 6388
_reflns_number_total 8952
_reflns_threshold_expression >2sigma(I)
_cod_data_source_file om500561b_si_002.cif
_cod_data_source_block 9
_cod_depositor_comments
;
The following automatic conversions were performed:

'_symmetry_cell_setting' value 'Triclinic' changed to 'triclinic'
according to
/usr/data/users/saulius/crontab/automatic-downloads/rss-feeds/ACS/lib/dictionaries/cif_core.dic
dictionary named 'cif_core.dic' version 2.4.2 from 2011-04-26.

Automatic conversion script
Id: cif_fix_values 2281 2013-09-26 08:29:07Z andrius 

 Adding full bibliography for 4083933--4083941.cif.
;
_cod_original_cell_volume 2550.46(15)
_cod_database_code 4083941

loop_
_symmetry_equiv_pos_as_xyz
'x, y, z'
'-x, -y, -z'

loop_
_atom_site_label
_atom_site_type_symbol
_atom_site_fract_x
_atom_site_fract_y
_atom_site_fract_z
_atom_site_U_iso_or_equiv
_atom_site_adp_type
_atom_site_occupancy
_atom_site_symmetry_multiplicity
_atom_site_calc_flag
_atom_site_refinement_flags
Ru1 Ru 0.59514(3) 0.95217(2) 0.18841(2) 0.01718(10) Uani 1 1 d .
Ru2 Ru 0.55663(3) 0.83279(2) 0.30313(2) 0.01735(10) Uani 1 1 d .
Fe1 Fe 0.18326(6) 0.70125(5) 0.02159(4) 0.02386(17) Uani 1 1 d .
Fe2 Fe 1.00004(6) 1.00582(5) 0.22319(4) 0.02611(18) Uani 1 1 d .
P1 P 0.56753(11) 0.72534(8) 0.39912(7) 0.0200(3) Uani 1 1 d .
O1 O 0.4233(3) 1.0692(2) 0.1928(2) 0.0404(9) Uani 1 1 d .
O2 O 0.6012(3) 0.9468(3) 0.0095(2) 0.0413(9) Uani 1 1 d .
O3 O 0.8048(3) 1.1613(2) 0.2668(2) 0.0320(8) Uani 1 1 d .
O4 O 0.7267(3) 1.0219(2) 0.4305(2) 0.0385(9) Uani 1 1 d .
O5 O 0.3194(3) 0.8406(3) 0.3415(2) 0.0423(9) Uani 1 1 d .
C1 C 0.4809(4) 1.0217(3) 0.1877(3) 0.0207(10) Uani 1 1 d .
C2 C 0.5999(4) 0.9508(3) 0.0770(3) 0.0255(11) Uani 1 1 d .
C3 C 0.7320(4) 1.0814(3) 0.2376(3) 0.0219(10) Uani 1 1 d .
C4 C 0.6631(4) 0.9504(3) 0.3827(3) 0.0260(11) Uani 1 1 d .
C5 C 0.4089(5) 0.8373(3) 0.3284(3) 0.0259(11) Uani 1 1 d .
C6 C 0.4523(4) 0.8075(3) 0.1647(3) 0.0181(10) Uani 1 1 d .
C7 C 0.4987(4) 0.7301(3) 0.1772(3) 0.0189(10) Uani 1 1 d .
C8 C 0.6386(4) 0.7660(3) 0.2132(3) 0.0180(10) Uani 1 1 d .
C9 C 0.7080(4) 0.8714(3) 0.2253(3) 0.0199(10) Uani 1 1 d .
C10 C 0.3126(4) 0.7803(3) 0.1343(3) 0.0214(10) Uani 1 1 d .
C11 C 0.2514(4) 0.8395(3) 0.0934(3) 0.0281(12) Uani 1 1 d .
H11 H 0.2924 0.8995 0.0774 0.034 Uiso 1 1 calc R
C12 C 0.1191(4) 0.7919(4) 0.0817(3) 0.0355(13) Uani 1 1 d .
H12 H 0.0580 0.8154 0.0571 0.043 Uiso 1 1 calc R
C13 C 0.0944(4) 0.7022(4) 0.1134(3) 0.0331(12) Uani 1 1 d .
H13 H 0.0148 0.6567 0.1136 0.040 Uiso 1 1 calc R
C14 C 0.2116(4) 0.6948(3) 0.1443(3) 0.0268(11) Uani 1 1 d .
H14 H 0.2224 0.6421 0.1679 0.032 Uiso 1 1 calc R
C15 C 0.2784(5) 0.6576(5) -0.0495(3) 0.0479(15) Uani 1 1 d .
H15 H 0.3646 0.6687 -0.0317 0.057 Uiso 1 1 calc R
C16 C 0.2294(5) 0.7235(4) -0.0865(3) 0.0482(16) Uani 1 1 d .
H16 H 0.2763 0.7847 -0.0983 0.058 Uiso 1 1 calc R
C17 C 0.0952(5) 0.6790(4) -0.1023(3) 0.0375(14) Uani 1 1 d .
H17 H 0.0374 0.7059 -0.1261 0.045 Uiso 1 1 calc R
C18 C 0.0644(5) 0.5857(4) -0.0753(3) 0.0354(13) Uani 1 1 d .
H18 H -0.0171 0.5406 -0.0782 0.042 Uiso 1 1 calc R
C19 C 0.1790(5) 0.5738(4) -0.0435(3) 0.0419(15) Uani 1 1 d .
H19 H 0.1866 0.5189 -0.0222 0.050 Uiso 1 1 calc R
C20 C 0.4308(4) 0.6238(3) 0.1475(3) 0.0204(10) Uani 1 1 d .
C21 C 0.3927(4) 0.5372(3) 0.1188(3) 0.0228(11) Uani 1 1 d .
C22 C 0.3527(4) 0.4335(3) 0.0852(3) 0.0298(12) Uani 1 1 d .
C23 C 0.4363(7) 0.4014(5) 0.0636(10) 0.203(8) Uani 1 1 d .
H23 H 0.5184 0.4467 0.0678 0.244 Uiso 1 1 calc R
C24 C 0.4004(9) 0.3003(6) 0.0348(14) 0.362(16) Uani 1 1 d .
H24 H 0.4592 0.2783 0.0197 0.434 Uiso 1 1 calc R
C25 C 0.2815(7) 0.2322(5) 0.0280(9) 0.192(7) Uani 1 1 d .
H25 H 0.2583 0.1648 0.0067 0.231 Uiso 1 1 calc R
C26 C 0.2016(4) 0.2622(3) 0.0513(3) 0.0358(13) Uani 1 1 d .
H26 H 0.1218 0.2157 0.0503 0.043 Uiso 1 1 calc R
C27 C 0.2334(4) 0.3622(3) 0.0776(3) 0.0286(12) Uani 1 1 d .
H27 H 0.1721 0.3827 0.0907 0.034 Uiso 1 1 calc R
C28 C 0.8480(4) 0.9070(3) 0.2575(3) 0.0209(10) Uani 1 1 d .
C29 C 0.9313(4) 0.9896(4) 0.3241(3) 0.0301(12) Uani 1 1 d .
H29 H 0.9083 1.0358 0.3514 0.036 Uiso 1 1 calc R
C30 C 1.0550(5) 0.9880(4) 0.3409(3) 0.0420(16) Uani 1 1 d .
H30 H 1.1269 1.0327 0.3819 0.050 Uiso 1 1 calc R
C31 C 1.0516(5) 0.9080(4) 0.2856(4) 0.0471(17) Uani 1 1 d .
H31 H 1.1204 0.8909 0.2838 0.056 Uiso 1 1 calc R
C32 C 0.9265(4) 0.8586(3) 0.2337(3) 0.0323(13) Uani 1 1 d .
H32 H 0.8986 0.8037 0.1908 0.039 Uiso 1 1 calc R
C33 C 0.9438(5) 1.0829(3) 0.1360(3) 0.0317(12) Uani 1 1 d .
H33 H 0.8630 1.0838 0.1169 0.038 Uiso 1 1 calc R
C34 C 1.0444(4) 1.1495(3) 0.2051(3) 0.0320(12) Uani 1 1 d .
H34 H 1.0406 1.2010 0.2399 0.038 Uiso 1 1 calc R
C35 C 1.1514(4) 1.1235(3) 0.2114(3) 0.0367(14) Uani 1 1 d .
H35 H 1.2308 1.1558 0.2507 0.044 Uiso 1 1 calc R
C36 C 1.1164(5) 1.0394(4) 0.1474(4) 0.0421(14) Uani 1 1 d .
H36 H 1.1683 1.0065 0.1376 0.051 Uiso 1 1 calc R
C37 C 0.9886(5) 1.0149(4) 0.1014(3) 0.0402(14) Uani 1 1 d .
H37 H 0.9416 0.9627 0.0559 0.048 Uiso 1 1 calc R
C38 C 0.6942(4) 0.6939(3) 0.2307(3) 0.0210(10) Uani 1 1 d .
C39 C 0.7422(4) 0.6363(3) 0.2464(3) 0.0243(11) Uani 1 1 d .
C40 C 0.8123(5) 0.5752(4) 0.2705(3) 0.0399(14) Uani 1 1 d .
C41 C 0.9410(6) 0.6200(6) 0.3113(4) 0.072(2) Uani 1 1 d .
H41 H 0.9824 0.6895 0.3227 0.087 Uiso 1 1 calc R
C42 C 1.0081(10) 0.5619(11) 0.3352(6) 0.133(5) Uani 1 1 d .
H42 H 1.0955 0.5921 0.3612 0.160 Uiso 1 1 calc R
C43 C 0.9454(16) 0.4573(13) 0.3205(8) 0.163(8) Uani 1 1 d .
H43 H 0.9909 0.4181 0.3367 0.195 Uiso 1 1 calc R
C44 C 0.8245(14) 0.4160(7) 0.2845(7) 0.124(5) Uani 1 1 d .
H44 H 0.7834 0.3467 0.2772 0.149 Uiso 1 1 calc R
C45 C 0.7521(7) 0.4714(4) 0.2557(4) 0.067(2) Uani 1 1 d .
H45 H 0.6656 0.4391 0.2274 0.081 Uiso 1 1 calc R
C46 C 0.7260(4) 0.7351(3) 0.4566(3) 0.0244(11) Uani 1 1 d .
C47 C 0.8334(4) 0.7939(3) 0.4356(3) 0.0283(12) Uani 1 1 d .
H47 H 0.8252 0.8283 0.3920 0.034 Uiso 1 1 calc R
C48 C 0.9527(5) 0.8013(4) 0.4797(3) 0.0377(14) Uani 1 1 d .
H48 H 1.0248 0.8410 0.4656 0.045 Uiso 1 1 calc R
C49 C 0.9663(5) 0.7505(4) 0.5443(3) 0.0406(14) Uani 1 1 d .
H49 H 1.0468 0.7551 0.5733 0.049 Uiso 1 1 calc R
C50 C 0.8595(5) 0.6930(4) 0.5654(3) 0.0413(14) Uani 1 1 d .
H50 H 0.8680 0.6591 0.6092 0.050 Uiso 1 1 calc R
C51 C 0.7402(5) 0.6854(4) 0.5221(3) 0.0365(13) Uani 1 1 d .
H51 H 0.6687 0.6466 0.5371 0.044 Uiso 1 1 calc R
C52 C 0.5010(4) 0.7472(3) 0.4840(3) 0.0243(11) Uani 1 1 d .
C53 C 0.5567(5) 0.8407(4) 0.5353(3) 0.0394(14) Uani 1 1 d .
H53 H 0.6277 0.8896 0.5267 0.047 Uiso 1 1 calc R
C54 C 0.5091(6) 0.8626(4) 0.5989(4) 0.0539(17) Uani 1 1 d .
H54 H 0.5487 0.9258 0.6330 0.065 Uiso 1 1 calc R
C55 C 0.4048(6) 0.7929(5) 0.6122(4) 0.0514(16) Uani 1 1 d .
H55 H 0.3719 0.8086 0.6545 0.062 Uiso 1 1 calc R
C56 C 0.3480(5) 0.6988(5) 0.5625(3) 0.0500(16) Uani 1 1 d .
H56 H 0.2767 0.6507 0.5714 0.060 Uiso 1 1 calc R
C57 C 0.3965(5) 0.6757(4) 0.4997(3) 0.0361(13) Uani 1 1 d .
H57 H 0.3588 0.6115 0.4674 0.043 Uiso 1 1 calc R
C58 C 0.4754(4) 0.5932(3) 0.3546(3) 0.0224(11) Uani 1 1 d .
C59 C 0.5265(5) 0.5220(3) 0.3560(3) 0.0320(12) Uani 1 1 d .
H59 H 0.6134 0.5406 0.3809 0.038 Uiso 1 1 calc R
C60 C 0.4493(5) 0.4219(4) 0.3205(3) 0.0412(14) Uani 1 1 d .
H60 H 0.4848 0.3740 0.3214 0.049 Uiso 1 1 calc R
C61 C 0.3203(6) 0.3940(4) 0.2840(3) 0.0443(15) Uani 1 1 d .
H61 H 0.2682 0.3270 0.2617 0.053 Uiso 1 1 calc R
C62 C 0.2690(5) 0.4653(4) 0.2808(3) 0.0368(14) Uani 1 1 d .
H62 H 0.1823 0.4467 0.2554 0.044 Uiso 1 1 calc R
C63 C 0.3460(4) 0.5650(3) 0.3153(3) 0.0298(12) Uani 1 1 d .
H63 H 0.3112 0.6132 0.3121 0.036 Uiso 1 1 calc R

loop_
_atom_site_aniso_label
_atom_site_aniso_U_11
_atom_site_aniso_U_22
_atom_site_aniso_U_33
_atom_site_aniso_U_23
_atom_site_aniso_U_13
_atom_site_aniso_U_12
Ru1 0.01966(19) 0.01380(18) 0.0184(2) 0.00356(15) 0.00338(15) 0.00806(15)
Ru2 0.01850(19) 0.01660(18) 0.0169(2) 0.00317(16) 0.00319(15) 0.00793(15)
Fe1 0.0235(3) 0.0235(3) 0.0214(4) 0.0012(3) -0.0010(3) 0.0108(3)
Fe2 0.0193(3) 0.0181(3) 0.0400(4) 0.0063(3) 0.0080(3) 0.0064(3)
P1 0.0228(6) 0.0192(6) 0.0179(6) 0.0047(5) 0.0047(5) 0.0085(5)
O1 0.038(2) 0.038(2) 0.045(2) -0.0078(18) 0.0009(17) 0.0255(17)
O2 0.064(3) 0.047(2) 0.024(2) 0.0087(18) 0.0140(18) 0.0319(19)
O3 0.0307(18) 0.0200(17) 0.038(2) -0.0043(16) 0.0045(16) 0.0073(15)
O4 0.041(2) 0.0311(19) 0.029(2) -0.0097(17) 0.0048(16) 0.0041(17)
O5 0.033(2) 0.066(3) 0.038(2) 0.0051(19) 0.0123(17) 0.0301(19)
C1 0.017(2) 0.021(2) 0.019(2) -0.001(2) 0.0007(19) 0.006(2)
C2 0.027(3) 0.012(2) 0.035(3) 0.007(2) 0.004(2) 0.0062(19)
C3 0.026(2) 0.024(2) 0.022(3) 0.009(2) 0.007(2) 0.017(2)
C4 0.029(3) 0.029(3) 0.028(3) 0.014(2) 0.011(2) 0.015(2)
C5 0.035(3) 0.031(3) 0.017(3) 0.007(2) 0.006(2) 0.019(2)
C6 0.023(2) 0.015(2) 0.013(2) 0.0014(18) 0.0032(18) 0.0052(18)
C7 0.019(2) 0.018(2) 0.017(2) 0.0035(19) 0.0048(18) 0.0047(18)
C8 0.019(2) 0.019(2) 0.018(2) 0.0076(19) 0.0074(18) 0.0076(18)
C9 0.024(2) 0.020(2) 0.018(2) 0.006(2) 0.0054(19) 0.0102(19)
C10 0.027(2) 0.018(2) 0.017(2) -0.0004(19) 0.0024(19) 0.0090(19)
C11 0.026(3) 0.023(2) 0.031(3) -0.003(2) -0.002(2) 0.013(2)
C12 0.025(3) 0.039(3) 0.035(3) -0.012(3) -0.006(2) 0.017(2)
C13 0.023(3) 0.035(3) 0.034(3) -0.004(2) 0.003(2) 0.008(2)
C14 0.025(3) 0.024(2) 0.027(3) 0.004(2) 0.004(2) 0.008(2)
C15 0.041(3) 0.071(4) 0.033(3) -0.007(3) 0.007(3) 0.029(3)
C16 0.051(4) 0.054(4) 0.023(3) 0.005(3) 0.012(3) 0.002(3)
C17 0.050(3) 0.037(3) 0.020(3) 0.004(2) -0.003(2) 0.021(3)
C18 0.038(3) 0.034(3) 0.027(3) -0.005(2) 0.001(2) 0.014(2)
C19 0.054(4) 0.040(3) 0.027(3) -0.006(3) -0.006(3) 0.027(3)
C20 0.022(2) 0.025(3) 0.016(2) 0.006(2) 0.0047(18) 0.012(2)
C21 0.024(2) 0.019(2) 0.024(3) 0.004(2) 0.005(2) 0.009(2)
C22 0.021(2) 0.019(2) 0.047(3) -0.001(2) 0.011(2) 0.005(2)
C23 0.059(5) 0.039(4) 0.49(2) -0.080(8) 0.147(9) -0.019(4)
C24 0.095(8) 0.048(5) 0.90(4) -0.146(12) 0.247(16) -0.029(5)
C25 0.055(5) 0.028(4) 0.47(2) -0.069(7) 0.116(8) -0.006(3)
C26 0.022(3) 0.019(2) 0.051(3) -0.003(2) 0.002(2) -0.001(2)
C27 0.025(3) 0.024(2) 0.038(3) 0.002(2) 0.007(2) 0.013(2)
C28 0.025(2) 0.016(2) 0.024(3) 0.009(2) 0.0057(19) 0.0112(19)
C29 0.024(3) 0.032(3) 0.027(3) 0.010(2) 0.003(2) 0.005(2)
C30 0.023(3) 0.044(3) 0.048(4) 0.024(3) -0.001(2) 0.004(2)
C31 0.021(3) 0.047(3) 0.089(5) 0.037(4) 0.021(3) 0.023(3)
C32 0.026(3) 0.019(2) 0.056(4) 0.014(2) 0.017(2) 0.010(2)
C33 0.030(3) 0.030(3) 0.038(3) 0.015(2) 0.012(2) 0.011(2)
C34 0.035(3) 0.015(2) 0.047(3) 0.009(2) 0.018(2) 0.007(2)
C35 0.023(3) 0.025(3) 0.059(4) 0.014(3) 0.010(2) 0.004(2)
C36 0.041(3) 0.028(3) 0.073(4) 0.016(3) 0.037(3) 0.016(2)
C37 0.046(3) 0.026(3) 0.046(3) 0.005(3) 0.025(3) 0.003(2)
C38 0.021(2) 0.020(2) 0.021(3) 0.005(2) 0.0041(19) 0.008(2)
C39 0.027(2) 0.022(2) 0.028(3) 0.009(2) 0.011(2) 0.011(2)
C40 0.063(4) 0.046(3) 0.042(3) 0.025(3) 0.031(3) 0.043(3)
C41 0.066(5) 0.110(6) 0.072(5) 0.035(5) 0.019(4) 0.068(4)
C42 0.144(9) 0.257(14) 0.104(8) 0.080(9) 0.051(6) 0.179(10)
C43 0.285(18) 0.276(18) 0.137(11) 0.153(12) 0.150(12) 0.268(18)
C44 0.280(15) 0.103(7) 0.140(10) 0.101(7) 0.165(11) 0.164(10)
C45 0.124(6) 0.048(4) 0.083(5) 0.033(4) 0.074(5) 0.061(4)
C46 0.023(2) 0.028(2) 0.023(3) 0.003(2) 0.004(2) 0.013(2)
C47 0.028(3) 0.026(2) 0.025(3) 0.004(2) -0.003(2) 0.011(2)
C48 0.031(3) 0.044(3) 0.030(3) 0.007(3) -0.003(2) 0.013(2)
C49 0.031(3) 0.056(3) 0.032(3) 0.004(3) -0.006(2) 0.023(3)
C50 0.046(3) 0.062(4) 0.026(3) 0.017(3) 0.005(2) 0.034(3)
C51 0.041(3) 0.041(3) 0.033(3) 0.016(3) 0.010(2) 0.020(3)
C52 0.026(2) 0.028(3) 0.021(3) 0.006(2) 0.004(2) 0.015(2)
C53 0.055(3) 0.032(3) 0.025(3) 0.004(2) 0.013(3) 0.010(3)
C54 0.089(5) 0.038(3) 0.038(4) -0.003(3) 0.026(3) 0.026(3)
C55 0.061(4) 0.069(4) 0.039(4) 0.006(3) 0.027(3) 0.037(3)
C56 0.037(3) 0.071(4) 0.038(3) 0.003(3) 0.019(3) 0.013(3)
C57 0.039(3) 0.040(3) 0.027(3) 0.005(2) 0.013(2) 0.010(3)
C58 0.035(3) 0.019(2) 0.014(2) 0.006(2) 0.012(2) 0.008(2)
C59 0.043(3) 0.027(3) 0.028(3) 0.009(2) 0.012(2) 0.015(2)
C60 0.062(4) 0.030(3) 0.039(3) 0.014(3) 0.021(3) 0.020(3)
C61 0.063(4) 0.017(3) 0.041(3) 0.006(2) 0.020(3) 0.000(3)
C62 0.036(3) 0.037(3) 0.028(3) 0.008(2) 0.013(2) 0.000(2)
C63 0.037(3) 0.026(3) 0.025(3) 0.009(2) 0.014(2) 0.007(2)

loop_
_atom_type_symbol
_atom_type_description
_atom_type_scat_dispersion_real
_atom_type_scat_dispersion_imag
_atom_type_scat_source
C C 0.0033 0.0016 'International Tables Vol C Tables 4.2.6.8 and 6.1.1.4'
H H 0.0000 0.0000 'International Tables Vol C Tables 4.2.6.8 and 6.1.1.4'
O O 0.0106 0.0060 'International Tables Vol C Tables 4.2.6.8 and 6.1.1.4'
P P 0.1023 0.0942 'International Tables Vol C Tables 4.2.6.8 and 6.1.1.4'
Fe Fe 0.3463 0.8444 'International Tables Vol C Tables 4.2.6.8 and 6.1.1.4'
Ru Ru -1.2594 0.8363 'International Tables Vol C Tables 4.2.6.8 and 6.1.1.4'

loop_
_geom_angle_atom_site_label_1
_geom_angle_atom_site_label_2
_geom_angle_atom_site_label_3
_geom_angle
C2 Ru1 C3 98.26(18)
C2 Ru1 C1 97.95(19)
C3 Ru1 C1 85.92(18)
C2 Ru1 C9 99.80(19)
C3 Ru1 C9 94.34(17)
C1 Ru1 C9 162.03(18)
C2 Ru1 C6 95.03(17)
C3 Ru1 C6 166.30(17)
C1 Ru1 C6 95.56(17)
C9 Ru1 C6 80.06(16)
C2 Ru1 Ru2 142.81(13)
C3 Ru1 Ru2 111.42(13)
C1 Ru1 Ru2 105.81(13)
C9 Ru1 Ru2 57.40(12)
C6 Ru1 Ru2 55.06(11)
C4 Ru2 C5 91.5(2)
C4 Ru2 C7 152.63(18)
C5 Ru2 C7 109.57(17)
C4 Ru2 C8 120.11(18)
C5 Ru2 C8 147.24(17)
C7 Ru2 C8 37.75(14)
C4 Ru2 C6 132.07(16)
C5 Ru2 C6 88.50(17)
C7 Ru2 C6 36.36(15)
C8 Ru2 C6 64.63(15)
C4 Ru2 P1 93.89(13)
C5 Ru2 P1 89.11(13)
C7 Ru2 P1 103.37(11)
C8 Ru2 P1 96.38(10)
C6 Ru2 P1 134.02(10)
C4 Ru2 C9 89.55(18)
C5 Ru2 C9 152.15(16)
C7 Ru2 C9 63.61(14)
C8 Ru2 C9 35.48(14)
C6 Ru2 C9 70.48(15)
P1 Ru2 C9 118.59(10)
C4 Ru2 Ru1 85.49(13)
C5 Ru2 Ru1 104.42(13)
C7 Ru2 Ru1 72.77(10)
C8 Ru2 Ru1 72.49(10)
C6 Ru2 Ru1 48.53(10)
P1 Ru2 Ru1 166.47(3)
C9 Ru2 Ru1 47.93(10)
C15 Fe1 C11 123.7(2)
C15 Fe1 C14 123.5(2)
C11 Fe1 C14 68.36(19)
C15 Fe1 C16 40.7(2)
C11 Fe1 C16 105.7(2)
C14 Fe1 C16 157.7(2)
C15 Fe1 C12 159.7(2)
C11 Fe1 C12 40.44(18)
C14 Fe1 C12 67.7(2)
C16 Fe1 C12 122.6(2)
C15 Fe1 C17 67.9(2)
C11 Fe1 C17 120.00(19)
C14 Fe1 C17 161.14(19)
C16 Fe1 C17 40.6(2)
C12 Fe1 C17 106.8(2)
C15 Fe1 C19 39.7(2)
C11 Fe1 C19 160.7(2)
C14 Fe1 C19 110.3(2)
C16 Fe1 C19 67.8(2)
C12 Fe1 C19 158.4(2)
C17 Fe1 C19 67.8(2)
C15 Fe1 C18 67.4(2)
C11 Fe1 C18 156.49(19)
C14 Fe1 C18 125.70(19)
C16 Fe1 C18 68.2(2)
C12 Fe1 C18 122.3(2)
C17 Fe1 C18 40.67(18)
C19 Fe1 C18 40.01(19)
C15 Fe1 C13 158.5(2)
C11 Fe1 C13 68.3(2)
C14 Fe1 C13 39.97(18)
C16 Fe1 C13 159.8(2)
C12 Fe1 C13 40.48(19)
C17 Fe1 C13 124.3(2)
C19 Fe1 C13 123.9(2)
C18 Fe1 C13 109.1(2)
C15 Fe1 C10 107.8(2)
C11 Fe1 C10 41.07(16)
C14 Fe1 C10 40.93(16)
C16 Fe1 C10 120.53(19)
C12 Fe1 C10 68.48(18)
C17 Fe1 C10 155.85(18)
C19 Fe1 C10 125.11(19)
C18 Fe1 C10 161.70(18)
C13 Fe1 C10 68.48(18)
C30 Fe2 C31 40.9(2)
C30 Fe2 C29 41.0(2)
C31 Fe2 C29 69.0(2)
C30 Fe2 C36 124.5(2)
C31 Fe2 C36 103.9(2)
C29 Fe2 C36 163.9(2)
C30 Fe2 C34 116.5(2)
C31 Fe2 C34 148.1(2)
C29 Fe2 C34 109.2(2)
C36 Fe2 C34 68.7(2)
C30 Fe2 C35 104.5(2)
C31 Fe2 C35 113.4(2)
C29 Fe2 C35 127.3(2)
C36 Fe2 C35 40.9(2)
C34 Fe2 C35 40.68(19)
C30 Fe2 C37 163.5(2)
C31 Fe2 C37 126.9(3)
C29 Fe2 C37 154.9(2)
C36 Fe2 C37 40.5(2)
C34 Fe2 C37 68.3(2)
C35 Fe2 C37 68.2(2)
C30 Fe2 C32 68.2(2)
C31 Fe2 C32 40.24(19)
C29 Fe2 C32 68.8(2)
C36 Fe2 C32 115.7(2)
C34 Fe2 C32 171.05(19)
C35 Fe2 C32 147.5(2)
C37 Fe2 C32 109.5(2)
C30 Fe2 C33 152.4(2)
C31 Fe2 C33 166.7(2)
C29 Fe2 C33 121.3(2)
C36 Fe2 C33 68.2(2)
C34 Fe2 C33 40.62(18)
C35 Fe2 C33 68.16(19)
C37 Fe2 C33 40.4(2)
C32 Fe2 C33 132.26(19)
C30 Fe2 C28 68.41(18)
C31 Fe2 C28 68.47(18)
C29 Fe2 C28 40.75(17)
C36 Fe2 C28 151.6(2)
C34 Fe2 C28 132.1(2)
C35 Fe2 C28 167.5(2)
C37 Fe2 C28 121.37(18)
C32 Fe2 C28 40.93(18)
C33 Fe2 C28 113.05(18)
C58 P1 C46 106.0(2)
C58 P1 C52 103.4(2)
C46 P1 C52 101.5(2)
C58 P1 Ru2 114.01(14)
C46 P1 Ru2 117.72(15)
C52 P1 Ru2 112.55(15)
O1 C1 Ru1 173.6(4)
O2 C2 Ru1 177.9(4)
O3 C3 Ru1 173.8(4)
O4 C4 Ru2 179.4(4)
O5 C5 Ru2 178.1(4)
C7 C6 C10 119.2(3)
C7 C6 Ru1 114.6(3)
C10 C6 Ru1 126.2(3)
C7 C6 Ru2 71.5(2)
C10 C6 Ru2 122.3(3)
Ru1 C6 Ru2 76.41(12)
C6 C7 C20 128.2(4)
C6 C7 C8 114.7(3)
C20 C7 C8 116.3(4)
C6 C7 Ru2 72.2(2)
C20 C7 Ru2 133.8(3)
C8 C7 Ru2 71.2(2)
C9 C8 C38 125.3(4)
C9 C8 C7 115.7(4)
C38 C8 C7 118.9(3)
C9 C8 Ru2 75.7(3)
C38 C8 Ru2 123.8(3)
C7 C8 Ru2 71.1(3)
C8 C9 C28 115.9(4)
C8 C9 Ru1 114.5(3)
C28 C9 Ru1 129.4(3)
C8 C9 Ru2 68.8(2)
C28 C9 Ru2 127.4(3)
Ru1 C9 Ru2 74.67(15)
C14 C10 C11 105.5(4)
C14 C10 C6 128.2(4)
C11 C10 C6 126.2(4)
C14 C10 Fe1 68.5(2)
C11 C10 Fe1 68.3(2)
C6 C10 Fe1 130.7(3)
C12 C11 C10 108.5(4)
C12 C11 Fe1 70.1(3)
C10 C11 Fe1 70.6(2)
C12 C11 H11 125.7
C10 C11 H11 125.7
Fe1 C11 H11 125.2
C11 C12 C13 108.7(4)
C11 C12 Fe1 69.5(3)
C13 C12 Fe1 70.4(3)
C11 C12 H12 125.7
C13 C12 H12 125.7
Fe1 C12 H12 126.1
C14 C13 C12 107.3(4)
C14 C13 Fe1 69.2(3)
C12 C13 Fe1 69.2(3)
C14 C13 H13 126.3
C12 C13 H13 126.3
Fe1 C13 H13 126.9
C13 C14 C10 109.9(4)
C13 C14 Fe1 70.9(3)
C10 C14 Fe1 70.6(2)
C13 C14 H14 125.0
C10 C14 H14 125.0
Fe1 C14 H14 125.1
C19 C15 C16 109.5(5)
C19 C15 Fe1 71.4(3)
C16 C15 Fe1 70.4(3)
C19 C15 H15 125.2
C16 C15 H15 125.2
Fe1 C15 H15 124.5
C15 C16 C17 106.9(5)
C15 C16 Fe1 68.9(3)
C17 C16 Fe1 69.9(3)
C15 C16 H16 126.6
C17 C16 H16 126.6
Fe1 C16 H16 126.2
C16 C17 C18 107.7(5)
C16 C17 Fe1 69.5(3)
C18 C17 Fe1 70.0(3)
C16 C17 H17 126.1
C18 C17 H17 126.1
Fe1 C17 H17 125.9
C19 C18 C17 107.7(5)
C19 C18 Fe1 69.9(3)
C17 C18 Fe1 69.3(3)
C19 C18 H18 126.1
C17 C18 H18 126.1
Fe1 C18 H18 126.2
C15 C19 C18 108.2(5)
C15 C19 Fe1 68.9(3)
C18 C19 Fe1 70.1(3)
C15 C19 H19 125.9
C18 C19 H19 125.9
Fe1 C19 H19 126.7
C21 C20 C7 168.8(5)
C20 C21 C22 177.4(5)
C23 C22 C27 117.0(5)
C23 C22 C21 119.0(5)
C27 C22 C21 123.9(5)
C22 C23 C24 119.5(6)
C22 C23 H23 120.3
C24 C23 H23 120.3
C25 C24 C23 121.8(8)
C25 C24 H24 119.1
C23 C24 H24 119.1
C26 C25 C24 119.1(6)
C26 C25 H25 120.5
C24 C25 H25 120.5
C25 C26 C27 120.3(5)
C25 C26 H26 119.9
C27 C26 H26 119.9
C26 C27 C22 122.3(5)
C26 C27 H27 118.9
C22 C27 H27 118.9
C29 C28 C32 106.4(4)
C29 C28 C9 127.2(4)
C32 C28 C9 126.1(4)
C29 C28 Fe2 67.8(2)
C32 C28 Fe2 68.0(2)
C9 C28 Fe2 133.6(3)
C30 C29 C28 107.6(5)
C30 C29 Fe2 68.3(3)
C28 C29 Fe2 71.4(3)
C30 C29 H29 126.2
C28 C29 H29 126.2
Fe2 C29 H29 125.6
C31 C30 C29 109.2(4)
C31 C30 Fe2 70.2(3)
C29 C30 Fe2 70.7(3)
C31 C30 H30 125.4
C29 C30 H30 125.4
Fe2 C30 H30 125.3
C32 C31 C30 108.1(5)
C32 C31 Fe2 70.7(3)
C30 C31 Fe2 69.0(3)
C32 C31 H31 125.9
C30 C31 H31 125.9
Fe2 C31 H31 125.9
C31 C32 C28 108.8(5)
C31 C32 Fe2 69.0(3)
C28 C32 Fe2 71.1(2)
C31 C32 H32 125.6
C28 C32 H32 125.6
Fe2 C32 H32 125.9
C37 C33 C34 107.7(5)
C37 C33 Fe2 69.2(3)
C34 C33 Fe2 68.9(3)
C37 C33 H33 126.2
C34 C33 H33 126.2
Fe2 C33 H33 127.3
C35 C34 C33 107.9(5)
C35 C34 Fe2 69.7(3)
C33 C34 Fe2 70.4(2)
C35 C34 H34 126.0
C33 C34 H34 126.0
Fe2 C34 H34 125.4
C34 C35 C36 108.1(4)
C34 C35 Fe2 69.7(3)
C36 C35 Fe2 69.5(3)
C34 C35 H35 125.9
C36 C35 H35 125.9
Fe2 C35 H35 126.4
C37 C36 C35 107.6(5)
C37 C36 Fe2 69.9(3)
C35 C36 Fe2 69.6(3)
C37 C36 H36 126.2
C35 C36 H36 126.2
Fe2 C36 H36 125.9
C36 C37 C33 108.7(5)
C36 C37 Fe2 69.6(3)
C33 C37 Fe2 70.4(3)
C36 C37 H37 125.7
C33 C37 H37 125.7
Fe2 C37 H37 125.9
C39 C38 C8 178.5(5)
C38 C39 C40 174.0(5)
C41 C40 C45 118.9(6)
C41 C40 C39 119.7(5)
C45 C40 C39 121.3(5)
C42 C41 C40 120.0(9)
C42 C41 H41 120.0
C40 C41 H41 120.0
C41 C42 C43 120.3(10)
C41 C42 H42 119.9
C43 C42 H42 119.9
C44 C43 C42 119.6(9)
C44 C43 H43 120.2
C42 C43 H43 120.2
C43 C44 C45 122.6(11)
C43 C44 H44 118.7
C45 C44 H44 118.7
C40 C45 C44 118.6(8)
C40 C45 H45 120.7
C44 C45 H45 120.7
C51 C46 C47 119.4(4)
C51 C46 P1 120.6(4)
C47 C46 P1 120.1(3)
C48 C47 C46 119.7(4)
C48 C47 H47 120.2
C46 C47 H47 120.2
C47 C48 C49 120.7(5)
C47 C48 H48 119.6
C49 C48 H48 119.6
C50 C49 C48 119.3(4)
C50 C49 H49 120.3
C48 C49 H49 120.3
C49 C50 C51 120.5(5)
C49 C50 H50 119.8
C51 C50 H50 119.8
C50 C51 C46 120.4(5)
C50 C51 H51 119.8
C46 C51 H51 119.8
C53 C52 C57 117.6(5)
C53 C52 P1 118.4(4)
C57 C52 P1 123.9(4)
C54 C53 C52 121.2(5)
C54 C53 H53 119.4
C52 C53 H53 119.4
C55 C54 C53 120.6(5)
C55 C54 H54 119.7
C53 C54 H54 119.7
C54 C55 C56 119.5(6)
C54 C55 H55 120.3
C56 C55 H55 120.3
C55 C56 C57 120.2(6)
C55 C56 H56 119.9
C57 C56 H56 119.9
C56 C57 C52 120.8(5)
C56 C57 H57 119.6
C52 C57 H57 119.6
C59 C58 C63 119.3(4)
C59 C58 P1 123.9(4)
C63 C58 P1 116.8(4)
C58 C59 C60 120.5(5)
C58 C59 H59 119.8
C60 C59 H59 119.8
C61 C60 C59 119.9(5)
C61 C60 H60 120.0
C59 C60 H60 120.0
C62 C61 C60 119.9(5)
C62 C61 H61 120.1
C60 C61 H61 120.1
C61 C62 C63 120.2(5)
C61 C62 H62 119.9
C63 C62 H62 119.9
C62 C63 C58 120.2(5)
C62 C63 H63 119.9
C58 C63 H63 119.9

loop_
_geom_bond_atom_site_label_1
_geom_bond_atom_site_label_2
_geom_bond_distance
Ru1 C2 1.885(5)
Ru1 C3 1.930(4)
Ru1 C1 1.943(5)
Ru1 C9 2.093(4)
Ru1 C6 2.096(4)
Ru1 Ru2 2.7189(5)
Ru2 C4 1.885(5)
Ru2 C5 1.892(5)
Ru2 C7 2.283(4)
Ru2 C8 2.285(5)
Ru2 C6 2.293(4)
Ru2 P1 2.3617(11)
Ru2 C9 2.375(5)
Fe1 C15 2.013(6)
Fe1 C11 2.027(4)
Fe1 C14 2.029(5)
Fe1 C16 2.033(5)
Fe1 C12 2.035(5)
Fe1 C17 2.038(5)
Fe1 C19 2.046(5)
Fe1 C18 2.047(5)
Fe1 C13 2.051(5)
Fe1 C10 2.058(4)
Fe2 C30 2.006(5)
Fe2 C31 2.022(5)
Fe2 C29 2.037(5)
Fe2 C36 2.036(5)
Fe2 C34 2.036(4)
Fe2 C35 2.036(5)
Fe2 C37 2.040(5)
Fe2 C32 2.043(4)
Fe2 C33 2.056(5)
Fe2 C28 2.085(4)
P1 C58 1.817(4)
P1 C46 1.829(4)
P1 C52 1.830(5)
O1 C1 1.135(5)
O2 C2 1.135(6)
O3 C3 1.145(5)
O4 C4 1.140(5)
O5 C5 1.134(6)
C6 C7 1.428(6)
C6 C10 1.482(6)
C7 C20 1.439(6)
C7 C8 1.478(6)
C8 C9 1.423(5)
C8 C38 1.439(6)
C9 C28 1.473(6)
C10 C14 1.429(6)
C10 C11 1.433(6)
C11 C12 1.404(6)
C11 H11 0.9300
C12 C13 1.414(7)
C12 H12 0.9300
C13 C14 1.395(6)
C13 H13 0.9300
C14 H14 0.9300
C15 C19 1.380(7)
C15 C16 1.406(8)
C15 H15 0.9300
C16 C17 1.412(7)
C16 H16 0.9300
C17 C18 1.420(6)
C17 H17 0.9300
C18 C19 1.400(7)
C18 H18 0.9300
C19 H19 0.9300
C20 C21 1.186(6)
C21 C22 1.426(6)
C22 C23 1.328(9)
C22 C27 1.374(6)
C23 C24 1.383(10)
C23 H23 0.9300
C24 C25 1.356(10)
C24 H24 0.9300
C25 C26 1.283(9)
C25 H25 0.9300
C26 C27 1.369(6)
C26 H26 0.9300
C27 H27 0.9300
C28 C29 1.435(6)
C28 C32 1.444(7)
C29 C30 1.416(7)
C29 H29 0.9300
C30 C31 1.406(8)
C30 H30 0.9300
C31 C32 1.399(7)
C31 H31 0.9300
C32 H32 0.9300
C33 C37 1.414(7)
C33 C34 1.421(6)
C33 H33 0.9300
C34 C35 1.416(7)
C34 H34 0.9300
C35 C36 1.423(7)
C35 H35 0.9300
C36 C37 1.411(7)
C36 H36 0.9300
C37 H37 0.9300
C38 C39 1.183(6)
C39 C40 1.436(7)
C40 C41 1.377(8)
C40 C45 1.389(8)
C41 C42 1.373(10)
C41 H41 0.9300
C42 C43 1.401(17)
C42 H42 0.9300
C43 C44 1.285(17)
C43 H43 0.9300
C44 C45 1.405(11)
C44 H44 0.9300
C45 H45 0.9300
C46 C51 1.383(6)
C46 C47 1.386(6)
C47 C48 1.380(6)
C47 H47 0.9300
C48 C49 1.381(7)
C48 H48 0.9300
C49 C50 1.374(7)
C49 H49 0.9300
C50 C51 1.375(7)
C50 H50 0.9300
C51 H51 0.9300
C52 C53 1.383(6)
C52 C57 1.389(6)
C53 C54 1.376(8)
C53 H53 0.9300
C54 C55 1.358(8)
C54 H54 0.9300
C55 C56 1.378(8)
C55 H55 0.9300
C56 C57 1.379(8)
C56 H56 0.9300
C57 H57 0.9300
C58 C59 1.369(7)
C58 C63 1.391(6)
C59 C60 1.394(6)
C59 H59 0.9300
C60 C61 1.379(8)
C60 H60 0.9300
C61 C62 1.373(8)
C61 H61 0.9300
C62 C63 1.386(6)
C62 H62 0.9300
C63 H63 0.9300

loop_
_geom_torsion_atom_site_label_1
_geom_torsion_atom_site_label_2
_geom_torsion_atom_site_label_3
_geom_torsion_atom_site_label_4
_geom_torsion
C2 Ru1 Ru2 C4 152.9(3)
C3 Ru1 Ru2 C4 12.4(2)
C1 Ru1 Ru2 C4 -79.46(19)
C9 Ru1 Ru2 C4 93.5(2)
C6 Ru1 Ru2 C4 -165.2(2)
C2 Ru1 Ru2 C5 -116.7(3)
C3 Ru1 Ru2 C5 102.8(2)
C1 Ru1 Ru2 C5 10.97(19)
C9 Ru1 Ru2 C5 -176.10(19)
C6 Ru1 Ru2 C5 -74.7(2)
C2 Ru1 Ru2 C7 -10.3(3)
C3 Ru1 Ru2 C7 -150.82(19)
C1 Ru1 Ru2 C7 117.37(16)
C9 Ru1 Ru2 C7 -69.70(17)
C6 Ru1 Ru2 C7 31.67(19)
C2 Ru1 Ru2 C8 29.3(2)
C3 Ru1 Ru2 C8 -111.19(18)
C1 Ru1 Ru2 C8 157.00(16)
C9 Ru1 Ru2 C8 -30.07(16)
C6 Ru1 Ru2 C8 71.29(19)
C2 Ru1 Ru2 C6 -41.9(3)
C3 Ru1 Ru2 C6 177.5(2)
C1 Ru1 Ru2 C6 85.7(2)
C9 Ru1 Ru2 C6 -101.4(2)
C2 Ru1 Ru2 P1 65.0(3)
C3 Ru1 Ru2 P1 -75.5(2)
C1 Ru1 Ru2 P1 -167.34(18)
C9 Ru1 Ru2 P1 5.59(19)
C6 Ru1 Ru2 P1 107.0(2)
C2 Ru1 Ru2 C9 59.4(3)
C3 Ru1 Ru2 C9 -81.1(2)
C1 Ru1 Ru2 C9 -172.93(18)
C6 Ru1 Ru2 C9 101.4(2)
C4 Ru2 P1 C58 179.5(2)
C5 Ru2 P1 C58 88.0(2)
C7 Ru2 P1 C58 -21.9(2)
C8 Ru2 P1 C58 -59.6(2)
C6 Ru2 P1 C58 1.0(2)
C9 Ru2 P1 C58 -88.9(2)
Ru1 Ru2 P1 C58 -93.6(2)
C4 Ru2 P1 C46 -55.4(2)
C5 Ru2 P1 C46 -146.9(2)
C7 Ru2 P1 C46 103.2(2)
C8 Ru2 P1 C46 65.5(2)
C6 Ru2 P1 C46 126.0(2)
C9 Ru2 P1 C46 36.2(2)
Ru1 Ru2 P1 C46 31.5(2)
C4 Ru2 P1 C52 62.2(2)
C5 Ru2 P1 C52 -29.3(2)
C7 Ru2 P1 C52 -139.24(19)
C8 Ru2 P1 C52 -176.94(18)
C6 Ru2 P1 C52 -116.4(2)
C9 Ru2 P1 C52 153.77(19)
Ru1 Ru2 P1 C52 149.04(18)
C2 Ru1 C1 O1 -118(4)
C3 Ru1 C1 O1 -20(4)
C9 Ru1 C1 O1 72(4)
C6 Ru1 C1 O1 147(4)
Ru2 Ru1 C1 O1 91(4)
C3 Ru1 C2 O2 152(12)
C1 Ru1 C2 O2 -121(12)
C9 Ru1 C2 O2 56(12)
C6 Ru1 C2 O2 -24(12)
Ru2 Ru1 C2 O2 9(12)
C2 Ru1 C3 O3 102(4)
C1 Ru1 C3 O3 5(4)
C9 Ru1 C3 O3 -157(4)
C6 Ru1 C3 O3 -92(4)
Ru2 Ru1 C3 O3 -101(4)
C5 Ru2 C4 O4 -50(48)
C7 Ru2 C4 O4 91(48)
C8 Ru2 C4 O4 121(48)
C6 Ru2 C4 O4 40(48)
P1 Ru2 C4 O4 -139(48)
C9 Ru2 C4 O4 102(48)
Ru1 Ru2 C4 O4 54(48)
C4 Ru2 C5 O5 110(14)
C7 Ru2 C5 O5 -52(14)
C8 Ru2 C5 O5 -55(14)
C6 Ru2 C5 O5 -22(14)
P1 Ru2 C5 O5 -156(14)
C9 Ru2 C5 O5 18(14)
Ru1 Ru2 C5 O5 25(14)
C2 Ru1 C6 C7 94.2(3)
C3 Ru1 C6 C7 -71.7(9)
C1 Ru1 C6 C7 -167.3(3)
C9 Ru1 C6 C7 -4.9(3)
Ru2 Ru1 C6 C7 -61.9(3)
C2 Ru1 C6 C10 -83.7(4)
C3 Ru1 C6 C10 110.5(8)
C1 Ru1 C6 C10 14.9(4)
C9 Ru1 C6 C10 177.3(4)
Ru2 Ru1 C6 C10 120.3(4)
C2 Ru1 C6 Ru2 156.07(17)
C3 Ru1 C6 Ru2 -9.8(9)
C1 Ru1 C6 Ru2 -105.42(16)
C9 Ru1 C6 Ru2 56.98(15)
C4 Ru2 C6 C7 142.4(3)
C5 Ru2 C6 C7 -126.9(3)
C8 Ru2 C6 C7 33.7(2)
P1 Ru2 C6 C7 -39.6(3)
C9 Ru2 C6 C7 71.7(3)
Ru1 Ru2 C6 C7 122.3(3)
C4 Ru2 C6 C10 -104.3(4)
C5 Ru2 C6 C10 -13.6(3)
C7 Ru2 C6 C10 113.3(4)
C8 Ru2 C6 C10 147.0(4)
P1 Ru2 C6 C10 73.7(4)
C9 Ru2 C6 C10 -175.0(4)
Ru1 Ru2 C6 C10 -124.4(4)
C4 Ru2 C6 Ru1 20.1(3)
C5 Ru2 C6 Ru1 110.83(17)
C7 Ru2 C6 Ru1 -122.3(3)
C8 Ru2 C6 Ru1 -88.55(15)
P1 Ru2 C6 Ru1 -161.86(6)
C9 Ru2 C6 Ru1 -50.55(14)
C10 C6 C7 C20 15.0(7)
Ru1 C6 C7 C20 -163.0(4)
Ru2 C6 C7 C20 132.2(5)
C10 C6 C7 C8 -175.9(4)
Ru1 C6 C7 C8 6.2(5)
Ru2 C6 C7 C8 -58.6(3)
C10 C6 C7 Ru2 -117.3(4)
Ru1 C6 C7 Ru2 64.7(2)
C4 Ru2 C7 C6 -80.5(4)
C5 Ru2 C7 C6 58.0(3)
C8 Ru2 C7 C6 -125.0(3)
P1 Ru2 C7 C6 151.9(2)
C9 Ru2 C7 C6 -92.6(3)
Ru1 Ru2 C7 C6 -41.6(2)
C4 Ru2 C7 C20 153.3(4)
C5 Ru2 C7 C20 -68.2(4)
C8 Ru2 C7 C20 108.7(5)
C6 Ru2 C7 C20 -126.3(5)
P1 Ru2 C7 C20 25.6(4)
C9 Ru2 C7 C20 141.2(5)
Ru1 Ru2 C7 C20 -167.8(4)
C4 Ru2 C7 C8 44.5(5)
C5 Ru2 C7 C8 -177.0(2)
C6 Ru2 C7 C8 125.0(3)
P1 Ru2 C7 C8 -83.1(2)
C9 Ru2 C7 C8 32.4(2)
Ru1 Ru2 C7 C8 83.5(2)
C6 C7 C8 C9 -3.8(6)
C20 C7 C8 C9 166.7(4)
Ru2 C7 C8 C9 -63.0(3)
C6 C7 C8 C38 178.0(4)
C20 C7 C8 C38 -11.4(6)
Ru2 C7 C8 C38 118.9(4)
C6 C7 C8 Ru2 59.1(3)
C20 C7 C8 Ru2 -130.3(4)
C4 Ru2 C8 C9 -34.0(3)
C5 Ru2 C8 C9 129.4(3)
C7 Ru2 C8 C9 124.1(3)
C6 Ru2 C8 C9 91.6(2)
P1 Ru2 C8 C9 -132.3(2)
Ru1 Ru2 C8 C9 39.8(2)
C4 Ru2 C8 C38 89.2(3)
C5 Ru2 C8 C38 -107.4(4)
C7 Ru2 C8 C38 -112.7(4)
C6 Ru2 C8 C38 -145.2(4)
P1 Ru2 C8 C38 -9.1(3)
C9 Ru2 C8 C38 123.2(4)
Ru1 Ru2 C8 C38 163.0(3)
C4 Ru2 C8 C7 -158.1(2)
C5 Ru2 C8 C7 5.3(4)
C6 Ru2 C8 C7 -32.5(2)
P1 Ru2 C8 C7 103.6(2)
C9 Ru2 C8 C7 -124.1(3)
Ru1 Ru2 C8 C7 -84.3(2)
C38 C8 C9 C28 0.7(7)
C7 C8 C9 C28 -177.3(4)
Ru2 C8 C9 C28 122.3(4)
C38 C8 C9 Ru1 177.7(4)
C7 C8 C9 Ru1 -0.4(5)
Ru2 C8 C9 Ru1 -60.8(2)
C38 C8 C9 Ru2 -121.6(4)
C7 C8 C9 Ru2 60.4(3)
C2 Ru1 C9 C8 -90.6(3)
C3 Ru1 C9 C8 170.2(3)
C1 Ru1 C9 C8 80.1(6)
C6 Ru1 C9 C8 2.8(3)
Ru2 Ru1 C9 C8 57.5(3)
C2 Ru1 C9 C28 85.8(4)
C3 Ru1 C9 C28 -13.4(4)
C1 Ru1 C9 C28 -103.6(6)
C6 Ru1 C9 C28 179.2(4)
Ru2 Ru1 C9 C28 -126.1(4)
C2 Ru1 C9 Ru2 -148.12(14)
C3 Ru1 C9 Ru2 112.71(16)
C1 Ru1 C9 Ru2 22.6(5)
C6 Ru1 C9 Ru2 -54.68(13)
C4 Ru2 C9 C8 151.1(2)
C5 Ru2 C9 C8 -116.5(4)
C7 Ru2 C9 C8 -34.5(2)
C6 Ru2 C9 C8 -73.4(2)
P1 Ru2 C9 C8 56.9(2)
Ru1 Ru2 C9 C8 -124.6(3)
C4 Ru2 C9 C28 44.0(4)
C5 Ru2 C9 C28 136.4(4)
C7 Ru2 C9 C28 -141.6(4)
C8 Ru2 C9 C28 -107.1(4)
C6 Ru2 C9 C28 179.5(4)
P1 Ru2 C9 C28 -50.2(4)
Ru1 Ru2 C9 C28 128.3(4)
C4 Ru2 C9 Ru1 -84.33(16)
C5 Ru2 C9 Ru1 8.1(4)
C7 Ru2 C9 Ru1 90.14(15)
C8 Ru2 C9 Ru1 124.6(3)
C6 Ru2 C9 Ru1 51.21(13)
P1 Ru2 C9 Ru1 -178.51(5)
C7 C6 C10 C14 26.5(7)
Ru1 C6 C10 C14 -155.8(4)
Ru2 C6 C10 C14 -59.0(6)
C7 C6 C10 C11 -158.4(4)
Ru1 C6 C10 C11 19.3(7)
Ru2 C6 C10 C11 116.1(4)
C7 C6 C10 Fe1 -67.0(5)
Ru1 C6 C10 Fe1 110.8(4)
Ru2 C6 C10 Fe1 -152.5(2)
C15 Fe1 C10 C14 -120.9(3)
C11 Fe1 C10 C14 117.8(4)
C16 Fe1 C10 C14 -163.6(3)
C12 Fe1 C10 C14 80.3(3)
C17 Fe1 C10 C14 163.4(5)
C19 Fe1 C10 C14 -80.5(4)
C18 Fe1 C10 C14 -49.4(8)
C13 Fe1 C10 C14 36.6(3)
C15 Fe1 C10 C11 121.2(3)
C14 Fe1 C10 C11 -117.8(4)
C16 Fe1 C10 C11 78.6(4)
C12 Fe1 C10 C11 -37.6(3)
C17 Fe1 C10 C11 45.6(6)
C19 Fe1 C10 C11 161.6(3)
C18 Fe1 C10 C11 -167.3(6)
C13 Fe1 C10 C11 -81.2(3)
C15 Fe1 C10 C6 1.5(4)
C11 Fe1 C10 C6 -119.7(5)
C14 Fe1 C10 C6 122.5(5)
C16 Fe1 C10 C6 -41.1(5)
C12 Fe1 C10 C6 -157.3(4)
C17 Fe1 C10 C6 -74.1(7)
C19 Fe1 C10 C6 41.9(5)
C18 Fe1 C10 C6 73.0(8)
C13 Fe1 C10 C6 159.1(4)
C14 C10 C11 C12 1.4(5)
C6 C10 C11 C12 -174.6(4)
Fe1 C10 C11 C12 60.1(3)
C14 C10 C11 Fe1 -58.6(3)
C6 C10 C11 Fe1 125.4(5)
C15 Fe1 C11 C12 162.8(3)
C14 Fe1 C11 C12 -80.5(3)
C16 Fe1 C11 C12 122.2(3)
C17 Fe1 C11 C12 80.7(4)
C19 Fe1 C11 C12 -170.2(6)
C18 Fe1 C11 C12 50.9(7)
C13 Fe1 C11 C12 -37.3(3)
C10 Fe1 C11 C12 -119.1(4)
C15 Fe1 C11 C10 -78.1(4)
C14 Fe1 C11 C10 38.6(3)
C16 Fe1 C11 C10 -118.7(3)
C12 Fe1 C11 C10 119.1(4)
C17 Fe1 C11 C10 -160.3(3)
C19 Fe1 C11 C10 -51.2(7)
C18 Fe1 C11 C10 170.0(5)
C13 Fe1 C11 C10 81.7(3)
C10 C11 C12 C13 -0.8(6)
Fe1 C11 C12 C13 59.6(4)
C10 C11 C12 Fe1 -60.4(3)
C15 Fe1 C12 C11 -45.0(7)
C14 Fe1 C12 C11 82.4(3)
C16 Fe1 C12 C11 -75.2(3)
C17 Fe1 C12 C11 -116.8(3)
C19 Fe1 C12 C11 171.2(5)
C18 Fe1 C12 C11 -158.5(3)
C13 Fe1 C12 C11 119.8(4)
C10 Fe1 C12 C11 38.1(3)
C15 Fe1 C12 C13 -164.8(5)
C11 Fe1 C12 C13 -119.8(4)
C14 Fe1 C12 C13 -37.4(2)
C16 Fe1 C12 C13 165.0(3)
C17 Fe1 C12 C13 123.5(3)
C19 Fe1 C12 C13 51.5(6)
C18 Fe1 C12 C13 81.7(3)
C10 Fe1 C12 C13 -81.6(3)
C11 C12 C13 C14 -0.2(6)
Fe1 C12 C13 C14 58.8(4)
C11 C12 C13 Fe1 -59.1(4)
C15 Fe1 C13 C14 46.5(6)
C11 Fe1 C13 C14 -81.8(3)
C16 Fe1 C13 C14 -158.1(5)
C12 Fe1 C13 C14 -119.1(4)
C17 Fe1 C13 C14 165.9(3)
C19 Fe1 C13 C14 81.2(3)
C18 Fe1 C13 C14 123.2(3)
C10 Fe1 C13 C14 -37.4(3)
C15 Fe1 C13 C12 165.6(5)
C11 Fe1 C13 C12 37.3(3)
C14 Fe1 C13 C12 119.1(4)
C16 Fe1 C13 C12 -39.0(7)
C17 Fe1 C13 C12 -75.0(3)
C19 Fe1 C13 C12 -159.7(3)
C18 Fe1 C13 C12 -117.7(3)
C10 Fe1 C13 C12 81.6(3)
C12 C13 C14 C10 1.2(6)
Fe1 C13 C14 C10 60.0(3)
C12 C13 C14 Fe1 -58.8(4)
C11 C10 C14 C13 -1.6(5)
C6 C10 C14 C13 174.3(5)
Fe1 C10 C14 C13 -60.2(3)
C11 C10 C14 Fe1 58.6(3)
C6 C10 C14 Fe1 -125.6(5)
C15 Fe1 C14 C13 -161.4(3)
C11 Fe1 C14 C13 81.6(3)
C16 Fe1 C14 C13 160.1(6)
C12 Fe1 C14 C13 37.8(3)
C17 Fe1 C14 C13 -38.6(8)
C19 Fe1 C14 C13 -119.0(3)
C18 Fe1 C14 C13 -76.8(4)
C10 Fe1 C14 C13 120.3(4)
C15 Fe1 C14 C10 78.3(3)
C11 Fe1 C14 C10 -38.7(3)
C16 Fe1 C14 C10 39.8(7)
C12 Fe1 C14 C10 -82.5(3)
C17 Fe1 C14 C10 -158.9(6)
C19 Fe1 C14 C10 120.7(3)
C18 Fe1 C14 C10 162.9(3)
C13 Fe1 C14 C10 -120.3(4)
C11 Fe1 C15 C19 166.4(3)
C14 Fe1 C15 C19 81.6(3)
C16 Fe1 C15 C19 -119.6(4)
C12 Fe1 C15 C19 -160.1(5)
C17 Fe1 C15 C19 -81.3(3)
C18 Fe1 C15 C19 -37.2(3)
C13 Fe1 C15 C19 47.7(7)
C10 Fe1 C15 C19 124.0(3)
C11 Fe1 C15 C16 -74.0(3)
C14 Fe1 C15 C16 -158.8(3)
C12 Fe1 C15 C16 -40.5(7)
C17 Fe1 C15 C16 38.2(3)
C19 Fe1 C15 C16 119.6(4)
C18 Fe1 C15 C16 82.4(3)
C13 Fe1 C15 C16 167.2(5)
C10 Fe1 C15 C16 -116.4(3)
C19 C15 C16 C17 1.1(6)
Fe1 C15 C16 C17 -59.9(4)
C19 C15 C16 Fe1 61.0(4)
C11 Fe1 C16 C15 123.8(3)
C14 Fe1 C16 C15 52.7(7)
C12 Fe1 C16 C15 164.5(3)
C17 Fe1 C16 C15 -118.2(5)
C19 Fe1 C16 C15 -36.9(3)
C18 Fe1 C16 C15 -80.2(3)
C13 Fe1 C16 C15 -166.5(5)
C10 Fe1 C16 C15 81.8(4)
C15 Fe1 C16 C17 118.2(5)
C11 Fe1 C16 C17 -118.0(3)
C14 Fe1 C16 C17 170.8(5)
C12 Fe1 C16 C17 -77.4(4)
C19 Fe1 C16 C17 81.3(3)
C18 Fe1 C16 C17 38.0(3)
C13 Fe1 C16 C17 -48.3(7)
C10 Fe1 C16 C17 -160.0(3)
C15 C16 C17 C18 -0.6(6)
Fe1 C16 C17 C18 -59.9(4)
C15 C16 C17 Fe1 59.3(4)
C15 Fe1 C17 C16 -38.3(4)
C11 Fe1 C17 C16 78.9(4)
C14 Fe1 C17 C16 -169.2(6)
C12 Fe1 C17 C16 120.9(4)
C19 Fe1 C17 C16 -81.4(4)
C18 Fe1 C17 C16 -118.8(5)
C13 Fe1 C17 C16 161.8(3)
C10 Fe1 C17 C16 46.1(7)
C15 Fe1 C17 C18 80.5(4)
C11 Fe1 C17 C18 -162.3(3)
C14 Fe1 C17 C18 -50.4(8)
C16 Fe1 C17 C18 118.8(5)
C12 Fe1 C17 C18 -120.4(3)
C19 Fe1 C17 C18 37.4(3)
C13 Fe1 C17 C18 -79.4(4)
C10 Fe1 C17 C18 164.8(5)
C16 C17 C18 C19 -0.1(6)
Fe1 C17 C18 C19 -59.6(4)
C16 C17 C18 Fe1 59.5(4)
C15 Fe1 C18 C19 37.0(3)
C11 Fe1 C18 C19 160.2(5)
C14 Fe1 C18 C19 -78.9(4)
C16 Fe1 C18 C19 81.1(4)
C12 Fe1 C18 C19 -163.2(3)
C17 Fe1 C18 C19 119.0(5)
C13 Fe1 C18 C19 -120.3(3)
C10 Fe1 C18 C19 -41.1(8)
C15 Fe1 C18 C17 -82.0(4)
C11 Fe1 C18 C17 41.2(7)
C14 Fe1 C18 C17 162.1(3)
C16 Fe1 C18 C17 -37.9(4)
C12 Fe1 C18 C17 77.8(4)
C19 Fe1 C18 C17 -119.0(5)
C13 Fe1 C18 C17 120.7(3)
C10 Fe1 C18 C17 -160.1(6)
C16 C15 C19 C18 -1.1(6)
Fe1 C15 C19 C18 59.2(4)
C16 C15 C19 Fe1 -60.4(4)
C17 C18 C19 C15 0.7(6)
Fe1 C18 C19 C15 -58.5(4)
C17 C18 C19 Fe1 59.2(4)
C11 Fe1 C19 C15 -36.1(7)
C14 Fe1 C19 C15 -118.4(3)
C16 Fe1 C19 C15 37.7(3)
C12 Fe1 C19 C15 161.3(5)
C17 Fe1 C19 C15 81.7(3)
C18 Fe1 C19 C15 119.8(5)
C13 Fe1 C19 C15 -161.0(3)
C10 Fe1 C19 C15 -74.9(4)
C15 Fe1 C19 C18 -119.8(5)
C11 Fe1 C19 C18 -155.9(6)
C14 Fe1 C19 C18 121.8(3)
C16 Fe1 C19 C18 -82.0(3)
C12 Fe1 C19 C18 41.5(7)
C17 Fe1 C19 C18 -38.0(3)
C13 Fe1 C19 C18 79.3(4)
C10 Fe1 C19 C18 165.4(3)
C6 C7 C20 C21 132(2)
C8 C7 C20 C21 -37(2)
Ru2 C7 C20 C21 -126(2)
C7 C20 C21 C22 32(13)
C20 C21 C22 C23 -22(12)
C20 C21 C22 C27 155(11)
C27 C22 C23 C24 0(2)
C21 C22 C23 C24 176.9(15)
C22 C23 C24 C25 0(3)
C23 C24 C25 C26 -2(3)
C24 C25 C26 C27 4(2)
C25 C26 C27 C22 -4.2(11)
C23 C22 C27 C26 1.9(11)
C21 C22 C27 C26 -174.7(5)
C8 C9 C28 C29 -133.2(5)
Ru1 C9 C28 C29 50.4(6)
Ru2 C9 C28 C29 -51.0(6)
C8 C9 C28 C32 39.7(6)
Ru1 C9 C28 C32 -136.6(4)
Ru2 C9 C28 C32 122.0(4)
C8 C9 C28 Fe2 132.8(4)
Ru1 C9 C28 Fe2 -43.5(7)
Ru2 C9 C28 Fe2 -144.9(3)
C30 Fe2 C28 C29 38.4(3)
C31 Fe2 C28 C29 82.4(3)
C36 Fe2 C28 C29 161.6(4)
C34 Fe2 C28 C29 -68.4(3)
C35 Fe2 C28 C29 -18.8(9)
C37 Fe2 C28 C29 -156.6(3)
C32 Fe2 C28 C29 119.5(4)
C33 Fe2 C28 C29 -111.8(3)
C30 Fe2 C28 C32 -81.2(3)
C31 Fe2 C28 C32 -37.1(3)
C29 Fe2 C28 C32 -119.5(4)
C36 Fe2 C28 C32 42.1(5)
C34 Fe2 C28 C32 172.0(3)
C35 Fe2 C28 C32 -138.4(8)
C37 Fe2 C28 C32 83.9(3)
C33 Fe2 C28 C32 128.7(3)
C30 Fe2 C28 C9 159.3(5)
C31 Fe2 C28 C9 -156.6(5)
C29 Fe2 C28 C9 121.0(6)
C36 Fe2 C28 C9 -77.4(6)
C34 Fe2 C28 C9 52.5(5)
C35 Fe2 C28 C9 102.1(9)
C37 Fe2 C28 C9 -35.6(5)
C32 Fe2 C28 C9 -119.5(6)
C33 Fe2 C28 C9 9.2(5)
C32 C28 C29 C30 -1.8(5)
C9 C28 C29 C30 172.3(4)
Fe2 C28 C29 C30 -59.0(3)
C32 C28 C29 Fe2 57.2(3)
C9 C28 C29 Fe2 -128.7(4)
C31 Fe2 C29 C30 37.5(3)
C36 Fe2 C29 C30 -28.8(9)
C34 Fe2 C29 C30 -108.6(3)
C35 Fe2 C29 C30 -66.6(4)
C37 Fe2 C29 C30 171.7(4)
C32 Fe2 C29 C30 80.7(3)
C33 Fe2 C29 C30 -151.8(3)
C28 Fe2 C29 C30 118.4(4)
C30 Fe2 C29 C28 -118.4(4)
C31 Fe2 C29 C28 -81.0(3)
C36 Fe2 C29 C28 -147.2(7)
C34 Fe2 C29 C28 133.0(3)
C35 Fe2 C29 C28 175.0(3)
C37 Fe2 C29 C28 53.2(6)
C32 Fe2 C29 C28 -37.7(3)
C33 Fe2 C29 C28 89.8(3)
C28 C29 C30 C31 1.1(5)
Fe2 C29 C30 C31 -59.8(4)
C28 C29 C30 Fe2 61.0(3)
C29 Fe2 C30 C31 119.8(4)
C36 Fe2 C30 C31 -69.6(3)
C34 Fe2 C30 C31 -150.9(3)
C35 Fe2 C30 C31 -109.2(3)
C37 Fe2 C30 C31 -47.7(8)
C32 Fe2 C30 C31 37.4(3)
C33 Fe2 C30 C31 -179.6(4)
C28 Fe2 C30 C31 81.6(3)
C31 Fe2 C30 C29 -119.8(4)
C36 Fe2 C30 C29 170.7(3)
C34 Fe2 C30 C29 89.3(3)
C35 Fe2 C30 C29 131.0(3)
C37 Fe2 C30 C29 -167.5(6)
C32 Fe2 C30 C29 -82.3(3)
C33 Fe2 C30 C29 60.6(5)
C28 Fe2 C30 C29 -38.1(3)
C29 C30 C31 C32 0.0(6)
Fe2 C30 C31 C32 -60.1(4)
C29 C30 C31 Fe2 60.1(3)
C30 Fe2 C31 C32 119.2(5)
C29 Fe2 C31 C32 81.6(3)
C36 Fe2 C31 C32 -113.6(3)
C34 Fe2 C31 C32 174.6(4)
C35 Fe2 C31 C32 -155.7(3)
C37 Fe2 C31 C32 -76.1(4)
C33 Fe2 C31 C32 -61.6(9)
C28 Fe2 C31 C32 37.7(3)
C29 Fe2 C31 C30 -37.6(3)
C36 Fe2 C31 C30 127.3(3)
C34 Fe2 C31 C30 55.4(6)
C35 Fe2 C31 C30 85.1(3)
C37 Fe2 C31 C30 164.7(3)
C32 Fe2 C31 C30 -119.2(5)
C33 Fe2 C31 C30 179.3(7)
C28 Fe2 C31 C30 -81.5(3)
C30 C31 C32 C28 -1.1(6)
Fe2 C31 C32 C28 -60.2(3)
C30 C31 C32 Fe2 59.0(3)
C29 C28 C32 C31 1.8(5)
C9 C28 C32 C31 -172.4(4)
Fe2 C28 C32 C31 58.9(3)
C29 C28 C32 Fe2 -57.1(3)
C9 C28 C32 Fe2 128.7(4)
C30 Fe2 C32 C31 -38.0(4)
C29 Fe2 C32 C31 -82.2(4)
C36 Fe2 C32 C31 81.0(4)
C34 Fe2 C32 C31 -161.2(13)
C35 Fe2 C32 C31 44.7(6)
C37 Fe2 C32 C31 124.5(4)
C33 Fe2 C32 C31 164.2(4)
C28 Fe2 C32 C31 -119.7(5)
C30 Fe2 C32 C28 81.7(3)
C31 Fe2 C32 C28 119.7(5)
C29 Fe2 C32 C28 37.5(3)
C36 Fe2 C32 C28 -159.3(3)
C34 Fe2 C32 C28 -41.5(15)
C35 Fe2 C32 C28 164.4(4)
C37 Fe2 C32 C28 -115.7(3)
C33 Fe2 C32 C28 -76.1(4)
C30 Fe2 C33 C37 160.9(4)
C31 Fe2 C33 C37 -18.0(9)
C29 Fe2 C33 C37 -157.1(3)
C36 Fe2 C33 C37 37.4(3)
C34 Fe2 C33 C37 119.6(4)
C35 Fe2 C33 C37 81.6(3)
C32 Fe2 C33 C37 -68.2(4)
C28 Fe2 C33 C37 -111.9(3)
C30 Fe2 C33 C34 41.3(6)
C31 Fe2 C33 C34 -137.7(8)
C29 Fe2 C33 C34 83.3(3)
C36 Fe2 C33 C34 -82.2(3)
C35 Fe2 C33 C34 -38.0(3)
C37 Fe2 C33 C34 -119.6(4)
C32 Fe2 C33 C34 172.2(3)
C28 Fe2 C33 C34 128.5(3)
C37 C33 C34 C35 1.3(5)
Fe2 C33 C34 C35 59.8(3)
C37 C33 C34 Fe2 -58.5(3)
C30 Fe2 C34 C35 81.3(4)
C31 Fe2 C34 C35 44.3(6)
C29 Fe2 C34 C35 125.3(3)
C36 Fe2 C34 C35 -37.7(3)
C37 Fe2 C34 C35 -81.4(4)
C32 Fe2 C34 C35 -158.9(13)
C33 Fe2 C34 C35 -118.7(5)
C28 Fe2 C34 C35 165.3(3)
C30 Fe2 C34 C33 -160.0(3)
C31 Fe2 C34 C33 163.0(4)
C29 Fe2 C34 C33 -116.0(3)
C36 Fe2 C34 C33 81.0(3)
C35 Fe2 C34 C33 118.7(5)
C37 Fe2 C34 C33 37.3(3)
C32 Fe2 C34 C33 -40.2(15)
C28 Fe2 C34 C33 -76.0(4)
C33 C34 C35 C36 -1.2(5)
Fe2 C34 C35 C36 59.1(3)
C33 C34 C35 Fe2 -60.3(3)
C30 Fe2 C35 C34 -114.0(3)
C31 Fe2 C35 C34 -156.3(3)
C29 Fe2 C35 C34 -75.5(4)
C36 Fe2 C35 C34 119.5(4)
C37 Fe2 C35 C34 81.6(3)
C32 Fe2 C35 C34 174.0(4)
C33 Fe2 C35 C34 38.0(3)
C28 Fe2 C35 C34 -60.2(9)
C30 Fe2 C35 C36 126.5(3)
C31 Fe2 C35 C36 84.2(4)
C29 Fe2 C35 C36 165.0(3)
C34 Fe2 C35 C36 -119.5(4)
C37 Fe2 C35 C36 -37.9(3)
C32 Fe2 C35 C36 54.5(5)
C33 Fe2 C35 C36 -81.5(3)
C28 Fe2 C35 C36 -179.7(7)
C34 C35 C36 C37 0.7(6)
Fe2 C35 C36 C37 59.9(3)
C34 C35 C36 Fe2 -59.2(3)
C30 Fe2 C36 C37 170.6(3)
C31 Fe2 C36 C37 131.5(3)
C29 Fe2 C36 C37 -166.8(7)
C34 Fe2 C36 C37 -81.1(3)
C35 Fe2 C36 C37 -118.6(4)
C32 Fe2 C36 C37 90.4(3)
C33 Fe2 C36 C37 -37.3(3)
C28 Fe2 C36 C37 61.2(5)
C30 Fe2 C36 C35 -70.8(4)
C31 Fe2 C36 C35 -109.9(3)
C29 Fe2 C36 C35 -48.2(9)
C34 Fe2 C36 C35 37.5(3)
C37 Fe2 C36 C35 118.6(4)
C32 Fe2 C36 C35 -151.0(3)
C33 Fe2 C36 C35 81.3(3)
C28 Fe2 C36 C35 179.8(3)
C35 C36 C37 C33 0.1(6)
Fe2 C36 C37 C33 59.8(3)
C35 C36 C37 Fe2 -59.6(4)
C34 C33 C37 C36 -0.9(5)
Fe2 C33 C37 C36 -59.2(3)
C34 C33 C37 Fe2 58.4(3)
C30 Fe2 C37 C36 -28.1(8)
C31 Fe2 C37 C36 -65.4(4)
C29 Fe2 C37 C36 171.4(4)
C34 Fe2 C37 C36 82.2(3)
C35 Fe2 C37 C36 38.2(3)
C32 Fe2 C37 C36 -107.1(3)
C33 Fe2 C37 C36 119.7(4)
C28 Fe2 C37 C36 -150.8(3)
C30 Fe2 C37 C33 -147.8(7)
C31 Fe2 C37 C33 174.9(3)
C29 Fe2 C37 C33 51.7(6)
C36 Fe2 C37 C33 -119.7(4)
C34 Fe2 C37 C33 -37.5(3)
C35 Fe2 C37 C33 -81.5(3)
C32 Fe2 C37 C33 133.2(3)
C28 Fe2 C37 C33 89.5(3)
C9 C8 C38 C39 29(21)
C7 C8 C38 C39 -153(20)
Ru2 C8 C38 C39 -68(21)
C8 C38 C39 C40 -13(24)
C38 C39 C40 C41 -8(5)
C38 C39 C40 C45 170(5)
C45 C40 C41 C42 1.3(10)
C39 C40 C41 C42 179.3(7)
C40 C41 C42 C43 -2.0(14)
C41 C42 C43 C44 0.0(19)
C42 C43 C44 C45 2.6(19)
C41 C40 C45 C44 1.2(9)
C39 C40 C45 C44 -176.8(6)
C43 C44 C45 C40 -3.3(14)
C58 P1 C46 C51 -60.6(5)
C52 P1 C46 C51 47.1(5)
Ru2 P1 C46 C51 170.4(4)
C58 P1 C46 C47 120.5(4)
C52 P1 C46 C47 -131.8(4)
Ru2 P1 C46 C47 -8.5(5)
C51 C46 C47 C48 0.7(7)
P1 C46 C47 C48 179.6(4)
C46 C47 C48 C49 0.2(8)
C47 C48 C49 C50 -0.8(8)
C48 C49 C50 C51 0.6(9)
C49 C50 C51 C46 0.3(8)
C47 C46 C51 C50 -0.9(8)
P1 C46 C51 C50 -179.8(4)
C58 P1 C52 C53 175.6(4)
C46 P1 C52 C53 65.9(4)
Ru2 P1 C52 C53 -60.9(4)
C58 P1 C52 C57 -5.1(4)
C46 P1 C52 C57 -114.8(4)
Ru2 P1 C52 C57 118.4(4)
C57 C52 C53 C54 -1.0(7)
P1 C52 C53 C54 178.3(4)
C52 C53 C54 C55 -0.7(9)
C53 C54 C55 C56 1.3(9)
C54 C55 C56 C57 -0.2(9)
C55 C56 C57 C52 -1.6(8)
C53 C52 C57 C56 2.2(7)
P1 C52 C57 C56 -177.1(4)
C46 P1 C58 C59 -8.5(5)
C52 P1 C58 C59 -114.9(4)
Ru2 P1 C58 C59 122.6(4)
C46 P1 C58 C63 173.1(3)
C52 P1 C58 C63 66.7(4)
Ru2 P1 C58 C63 -55.8(4)
C63 C58 C59 C60 -1.7(7)
P1 C58 C59 C60 179.9(4)
C58 C59 C60 C61 -0.4(8)
C59 C60 C61 C62 1.8(8)
C60 C61 C62 C63 -1.0(8)
C61 C62 C63 C58 -1.1(7)
C59 C58 C63 C62 2.5(7)
P1 C58 C63 C62 -179.1(4)
